data_4315007
loop_
_publ_author_name
'Kensha Marie Clark'
'Joseph W. Ziller'
'Alan F. Heyduk'

_publ_section_title
;
 Steric Control of Coordination Geometry in Titanium-Imido Complexes of
 N,N'-bis(arylimino)acenaphthylene Ligands
;
_journal_name_full 'Inorganic Chemistry'
_journal_page_first 2222
_journal_page_last 2231
_journal_paper_doi 10.1021/ic902101z
_journal_volume 49
_journal_year 2010
_chemical_formula_sum 'C37 H46 Cl4 N4 Ti'
_chemical_formula_weight 736.48
_chemical_name_systematic
; 
 ? 
;
_space_group_IT_number 2
_symmetry_cell_setting triclinic
_symmetry_space_group_name_Hall '-P 1'
_symmetry_space_group_name_H-M 'P -1'
_atom_sites_solution_hydrogens geom
_atom_sites_solution_primary direct
_atom_sites_solution_secondary difmap
_audit_creation_method SHELXTL
_cell_angle_alpha 104.719(3)
_cell_angle_beta 112.632(2)
_cell_angle_gamma 92.344(3)
_cell_formula_units_Z 2
_cell_length_a 12.1324(17)
_cell_length_b 13.1859(18)
_cell_length_c 13.2874(19)
_cell_measurement_temperature 158(2)
_cell_volume 1874.6(5)
_computing_cell_refinement 'Bruker SMART/SAINT'
_computing_data_collection 'Bruker SMART'
_computing_data_reduction 'Bruker SAINT'
_computing_molecular_graphics 'Bruker SHELXTL'
_computing_publication_material 'Bruker SHELXTL'
_computing_structure_refinement 'Bruker SHELXTL'
_computing_structure_solution 'Bruker SHELXTL'
_diffrn_ambient_temperature 158(2)
_diffrn_measured_fraction_theta_full 0.999
_diffrn_measured_fraction_theta_max 0.999
_diffrn_measurement_device_type 'CCD area detector'
_diffrn_measurement_method 'phi and omega scans'
_diffrn_radiation_monochromator graphite
_diffrn_radiation_source 'normal-focus sealed tube'
_diffrn_radiation_type MoK\a
_diffrn_radiation_wavelength 0.71073
_diffrn_reflns_av_R_equivalents 0.0262
_diffrn_reflns_av_sigmaI/netI 0.0313
_diffrn_reflns_limit_h_max 14
_diffrn_reflns_limit_h_min -14
_diffrn_reflns_limit_k_max 15
_diffrn_reflns_limit_k_min -15
_diffrn_reflns_limit_l_max 15
_diffrn_reflns_limit_l_min -15
_diffrn_reflns_number 16242
_diffrn_reflns_theta_full 24.71
_diffrn_reflns_theta_max 24.71
_diffrn_reflns_theta_min 1.62
_diffrn_standards_decay_% '< 1.0'
_diffrn_standards_interval_count 'initial 50 frames recollected'
_diffrn_standards_number '50 frames'
_exptl_absorpt_coefficient_mu 0.545
_exptl_absorpt_correction_T_max 0.9179
_exptl_absorpt_correction_T_min 0.8450
_exptl_absorpt_correction_type multi-scan
_exptl_absorpt_process_details 'Bruker SADABS'
_exptl_crystal_colour orange
_exptl_crystal_density_diffrn 1.305
_exptl_crystal_density_meas ?
_exptl_crystal_density_method 'not measured'
_exptl_crystal_description irregular_cut
_exptl_crystal_F_000 772
_exptl_crystal_size_max 0.32
_exptl_crystal_size_mid 0.22
_exptl_crystal_size_min 0.16
_refine_diff_density_max 0.808
_refine_diff_density_min -0.934
_refine_diff_density_rms 0.082
_refine_ls_extinction_method none
_refine_ls_goodness_of_fit_ref 1.031
_refine_ls_hydrogen_treatment constr
_refine_ls_matrix_type full
_refine_ls_number_parameters 389
_refine_ls_number_reflns 6398
_refine_ls_number_restraints 0
_refine_ls_restrained_S_all 1.031
_refine_ls_R_factor_all 0.0692
_refine_ls_R_factor_gt 0.0588
_refine_ls_shift/su_max 0.000
_refine_ls_shift/su_mean 0.000
_refine_ls_structure_factor_coef Fsqd
_refine_ls_weighting_details 'calc w=1/[\s^2^(Fo^2^)+(0.0568P)^2^+6.1673P] where P=(Fo^2^+2Fc^2^)/3'
_refine_ls_weighting_scheme calc
_refine_ls_wR_factor_gt 0.1474
_refine_ls_wR_factor_ref 0.1548
_reflns_number_gt 5396
_reflns_number_total 6398
_reflns_threshold_expression >2sigma(I)
_cod_data_source_file ic902101z_si_001_4.cif
_cod_data_source_block afh97
_cod_depositor_comments
;
The following automatic conversions were performed:

'_symmetry_cell_setting' value 'Triclinic' changed to 'triclinic'
according to the built-in table from CIF Core dictionary named
'cif_core.dic' version 2.4.1 from 2010-06-29.

Automatic conversion script
Id: cif_fix_values 1646 2011-03-28 12:23:43Z adriana 

The following automatic conversions were performed:

'_exptl_crystal_density_meas' value 'n/a' was changed to '?' - the
value is perceived as not measured.

Automatic conversion script
Id: cif_fix_values 3008 2015-01-20 13:52:24Z robertas 
;
_cod_database_code 4315007

loop_
_symmetry_equiv_pos_as_xyz
'x, y, z'
'-x, -y, -z'

loop_
_atom_site_label
_atom_site_type_symbol
_atom_site_fract_x
_atom_site_fract_y
_atom_site_fract_z
_atom_site_U_iso_or_equiv
_atom_site_adp_type
_atom_site_occupancy
_atom_site_symmetry_multiplicity
_atom_site_calc_flag
_atom_site_refinement_flags
_atom_site_disorder_assembly
_atom_site_disorder_group
Ti1 Ti 0.42793(6) 0.76839(5) 0.34579(6) 0.02674(19) Uani 1 1 d . . .
Cl1 Cl 0.33604(8) 0.92968(7) 0.37506(8) 0.0308(2) Uani 1 1 d . A .
Cl2 Cl 0.45480(8) 0.58956(7) 0.28321(9) 0.0366(3) Uani 1 1 d . A .
N1 N 0.2355(2) 0.6916(2) 0.3262(2) 0.0189(6) Uiso 1 1 d . A .
N2 N 0.2926(2) 0.7403(2) 0.1613(2) 0.0195(6) Uiso 1 1 d . A .
N3 N 0.5553(4) 0.8229(4) 0.3297(4) 0.0173(10) Uiso 0.65 1 d P A 1
N4 N 0.4933(4) 0.8105(4) 0.5288(4) 0.0148(9) Uiso 0.65 1 d P A 1
H41 H 0.5308 0.8797 0.5534 0.018 Uiso 0.65 1 calc PR A 1
H42 H 0.4243 0.8136 0.5422 0.018 Uiso 0.65 1 calc PR A 1
N3B N 0.5523(7) 0.8720(8) 0.3446(7) 0.0200(19) Uiso 0.35 1 d P A 2
H31 H 0.5066 0.9098 0.2987 0.024 Uiso 0.35 1 calc PR A 2
H32 H 0.5827 0.9179 0.4173 0.024 Uiso 0.35 1 calc PR A 2
N4B N 0.4949(7) 0.7626(7) 0.4968(7) 0.0195(18) Uiso 0.35 1 d P A 2
C1 C 0.1524(3) 0.6732(3) 0.2254(3) 0.0179(7) Uani 1 1 d . . .
C2 C 0.0212(3) 0.6335(3) 0.1727(3) 0.0204(7) Uani 1 1 d . A .
C3 C -0.0608(3) 0.6017(3) 0.2107(3) 0.0248(8) Uani 1 1 d . . .
H3A H -0.0360 0.6009 0.2875 0.030 Uiso 1 1 calc R A .
C4 C -0.1836(3) 0.5702(3) 0.1324(3) 0.0300(9) Uani 1 1 d . A .
H4A H -0.2409 0.5483 0.1582 0.036 Uiso 1 1 calc R . .
C5 C -0.2228(3) 0.5702(3) 0.0209(3) 0.0287(8) Uani 1 1 d . . .
H5A H -0.3059 0.5485 -0.0287 0.034 Uiso 1 1 calc R A .
C6 C -0.1403(3) 0.6023(3) -0.0208(3) 0.0240(8) Uani 1 1 d . A .
C7 C -0.1666(3) 0.6065(3) -0.1332(3) 0.0276(8) Uani 1 1 d . . .
H7A H -0.2470 0.5848 -0.1899 0.033 Uiso 1 1 calc R A .
C8 C -0.0773(3) 0.6416(3) -0.1606(3) 0.0286(8) Uani 1 1 d . A .
H8A H -0.0977 0.6437 -0.2365 0.034 Uiso 1 1 calc R . .
C9 C 0.0445(3) 0.6749(3) -0.0804(3) 0.0243(8) Uani 1 1 d . . .
H9A H 0.1046 0.6995 -0.1017 0.029 Uiso 1 1 calc R A .
C10 C 0.0733(3) 0.6707(3) 0.0289(3) 0.0204(7) Uani 1 1 d . A .
C11 C 0.1848(3) 0.6985(3) 0.1350(3) 0.0181(7) Uani 1 1 d . A .
C12 C -0.0190(3) 0.6341(3) 0.0576(3) 0.0196(7) Uani 1 1 d . . .
C13 C 0.2019(3) 0.6724(3) 0.4132(3) 0.0199(7) Uani 1 1 d . . .
C14 C 0.1566(3) 0.7511(3) 0.4713(3) 0.0249(8) Uani 1 1 d . A .
H14A H 0.1485 0.8167 0.4539 0.030 Uiso 1 1 calc R . .
C15 C 0.1234(3) 0.7325(3) 0.5552(3) 0.0284(8) Uani 1 1 d . . .
C16 C 0.1374(3) 0.6355(3) 0.5789(3) 0.0294(9) Uani 1 1 d . A .
H16A H 0.1142 0.6224 0.6356 0.035 Uiso 1 1 calc R . .
C17 C 0.1843(3) 0.5576(3) 0.5224(3) 0.0259(8) Uani 1 1 d . . .
C18 C 0.2172(3) 0.5772(3) 0.4390(3) 0.0233(8) Uani 1 1 d . A .
H18A H 0.2501 0.5253 0.3996 0.028 Uiso 1 1 calc R . .
C19 C 0.0727(4) 0.8152(4) 0.6188(4) 0.0399(10) Uani 1 1 d . A .
H19A H 0.0688 0.8777 0.5911 0.060 Uiso 1 1 calc R . .
H19B H 0.1250 0.8358 0.7005 0.060 Uiso 1 1 calc R . .
H19C H -0.0088 0.7861 0.6063 0.060 Uiso 1 1 calc R . .
C20 C 0.2018(4) 0.4546(3) 0.5527(4) 0.0390(10) Uani 1 1 d . A .
H20A H 0.1740 0.4547 0.6129 0.058 Uiso 1 1 calc R . .
H20B H 0.2877 0.4475 0.5798 0.058 Uiso 1 1 calc R . .
H20C H 0.1550 0.3949 0.4851 0.058 Uiso 1 1 calc R . .
C21 C 0.3197(3) 0.7686(3) 0.0751(3) 0.0219(7) Uani 1 1 d . . .
C22 C 0.3072(3) 0.8696(3) 0.0641(3) 0.0264(8) Uani 1 1 d . A .
H22A H 0.2830 0.9194 0.1141 0.032 Uiso 1 1 calc R . .
C23 C 0.3305(3) 0.8979(3) -0.0211(3) 0.0313(9) Uani 1 1 d . . .
C24 C 0.3665(3) 0.8232(4) -0.0919(3) 0.0340(9) Uani 1 1 d . A .
H24A H 0.3802 0.8414 -0.1513 0.041 Uiso 1 1 calc R . .
C25 C 0.3831(3) 0.7232(3) -0.0792(3) 0.0307(9) Uani 1 1 d . . .
C26 C 0.3591(3) 0.6960(3) 0.0062(3) 0.0259(8) Uani 1 1 d . A .
H26A H 0.3698 0.6279 0.0168 0.031 Uiso 1 1 calc R . .
C27 C 0.3179(4) 1.0081(4) -0.0334(4) 0.0451(11) Uani 1 1 d . A .
H27A H 0.2922 1.0490 0.0242 0.068 Uiso 1 1 calc R . .
H27B H 0.2574 1.0032 -0.1097 0.068 Uiso 1 1 calc R . .
H27C H 0.3958 1.0436 -0.0226 0.068 Uiso 1 1 calc R . .
C28 C 0.4300(4) 0.6462(4) -0.1522(4) 0.0429(11) Uani 1 1 d . A .
H28A H 0.4418 0.6778 -0.2073 0.064 Uiso 1 1 calc R . .
H28B H 0.3714 0.5807 -0.1931 0.064 Uiso 1 1 calc R . .
H28C H 0.5072 0.6300 -0.1037 0.064 Uiso 1 1 calc R . .
C29 C 0.6590(3) 0.8655(3) 0.3173(3) 0.0277(8) Uani 1 1 d . . .
C30 C 0.6321(6) 0.9796(5) 0.2993(6) 0.0369(15) Uani 0.65 1 d P A 1
H30A H 0.6359 1.0281 0.3704 0.055 Uiso 0.65 1 calc PR A 1
H30B H 0.5513 0.9718 0.2387 0.055 Uiso 0.65 1 calc PR A 1
H30C H 0.6926 1.0085 0.2777 0.055 Uiso 0.65 1 calc PR A 1
C30B C 0.7331(11) 0.9703(9) 0.3488(10) 0.034(3) Uiso 0.35 1 d P A 2
H30D H 0.6894 1.0105 0.2971 0.051 Uiso 0.35 1 calc PR A 2
H30E H 0.8100 0.9597 0.3426 0.051 Uiso 0.35 1 calc PR A 2
H30F H 0.7489 1.0098 0.4274 0.051 Uiso 0.35 1 calc PR A 2
C31 C 0.7739(6) 0.8812(5) 0.4142(5) 0.0362(14) Uiso 0.65 1 d P A 1
H31A H 0.7923 0.8125 0.4265 0.054 Uiso 0.65 1 calc PR A 1
H31B H 0.7693 0.9278 0.4823 0.054 Uiso 0.65 1 calc PR A 1
H31C H 0.8378 0.9138 0.3991 0.054 Uiso 0.65 1 calc PR A 1
C31B C 0.7470(11) 0.8083(10) 0.4143(11) 0.039(3) Uiso 0.35 1 d P A 2
H31D H 0.7055 0.7376 0.4008 0.059 Uiso 0.35 1 calc PR A 2
H31E H 0.7623 0.8523 0.4913 0.059 Uiso 0.35 1 calc PR A 2
H31F H 0.8239 0.8019 0.4070 0.059 Uiso 0.35 1 calc PR A 2
C32 C 0.6519(4) 0.7959(4) 0.2049(4) 0.0451(11) Uiso 1 1 d . A .
H32A H 0.6495 0.7218 0.2058 0.068 Uiso 1 1 calc R . .
H32B H 0.7230 0.8179 0.1930 0.068 Uiso 1 1 calc R . .
H32C H 0.5785 0.8029 0.1429 0.068 Uiso 1 1 calc R . .
C33 C 0.5718(3) 0.7617(3) 0.6135(3) 0.0299(8) Uiso 1 1 d . . .
C34 C 0.6051(5) 0.8304(4) 0.7345(5) 0.0250(12) Uiso 0.65 1 d P A 1
H34A H 0.5330 0.8315 0.7510 0.038 Uiso 0.65 1 calc PR A 1
H34B H 0.6373 0.9029 0.7427 0.038 Uiso 0.65 1 calc PR A 1
H34C H 0.6665 0.8013 0.7879 0.038 Uiso 0.65 1 calc PR A 1
C35 C 0.6971(5) 0.7662(5) 0.5963(5) 0.0272(12) Uiso 0.65 1 d P A 1
H35A H 0.6823 0.7231 0.5191 0.041 Uiso 0.65 1 calc PR A 1
H35B H 0.7570 0.7384 0.6522 0.041 Uiso 0.65 1 calc PR A 1
H35C H 0.7276 0.8399 0.6070 0.041 Uiso 0.65 1 calc PR A 1
C34B C 0.4860(11) 0.8195(9) 0.6813(10) 0.036(3) Uiso 0.35 1 d P A 2
H34D H 0.4016 0.7851 0.6383 0.053 Uiso 0.35 1 calc PR A 2
H34E H 0.4912 0.8951 0.6863 0.053 Uiso 0.35 1 calc PR A 2
H34F H 0.5159 0.8115 0.7582 0.053 Uiso 0.35 1 calc PR A 2
C35B C 0.6836(10) 0.8038(9) 0.6651(10) 0.030(2) Uiso 0.35 1 d P A 2
H35D H 0.6914 0.8781 0.6650 0.045 Uiso 0.35 1 calc PR A 2
H35E H 0.7297 0.7650 0.6257 0.045 Uiso 0.35 1 calc PR A 2
H35F H 0.7152 0.8006 0.7439 0.045 Uiso 0.35 1 calc PR A 2
C36 C 0.5309(4) 0.6474(3) 0.5991(4) 0.0370(9) Uiso 1 1 d . A .
H36A H 0.4541 0.6412 0.6070 0.056 Uiso 1 1 calc R . .
H36B H 0.5920 0.6230 0.6576 0.056 Uiso 1 1 calc R . .
H36C H 0.5200 0.6036 0.5233 0.056 Uiso 1 1 calc R . .
C37 C -0.0552(5) 1.0438(4) -0.1647(4) 0.0532(13) Uani 1 1 d . . .
H37A H -0.1428 1.0357 -0.2123 0.064 Uiso 1 1 calc R . .
H37B H -0.0380 1.0959 -0.0902 0.064 Uiso 1 1 calc R . .
Cl3 Cl -0.01998(12) 0.92072(10) -0.14265(11) 0.0533(3) Uani 1 1 d . . .
Cl4 Cl 0.02494(13) 1.09359(12) -0.23037(15) 0.0679(4) Uani 1 1 d . . .

loop_
_atom_site_aniso_label
_atom_site_aniso_U_11
_atom_site_aniso_U_22
_atom_site_aniso_U_33
_atom_site_aniso_U_23
_atom_site_aniso_U_13
_atom_site_aniso_U_12
Ti1 0.0186(3) 0.0207(3) 0.0244(4) -0.0003(3) -0.0042(3) 0.0042(3)
Cl1 0.0224(4) 0.0213(4) 0.0334(5) 0.0016(4) -0.0007(4) 0.0056(3)
Cl2 0.0249(5) 0.0218(5) 0.0459(6) -0.0023(4) 0.0040(4) 0.0045(4)
C1 0.0191(17) 0.0179(17) 0.0166(16) 0.0054(13) 0.0069(14) 0.0028(13)
C2 0.0183(17) 0.0202(17) 0.0205(17) 0.0053(14) 0.0061(14) 0.0026(13)
C3 0.0213(18) 0.0268(19) 0.0255(19) 0.0080(15) 0.0087(15) 0.0013(14)
C4 0.0201(18) 0.031(2) 0.041(2) 0.0098(17) 0.0153(17) 0.0012(15)
C5 0.0163(17) 0.028(2) 0.034(2) 0.0079(16) 0.0025(15) 0.0026(15)
C6 0.0187(17) 0.0191(17) 0.0275(19) 0.0046(15) 0.0037(15) 0.0034(14)
C7 0.0191(18) 0.0247(19) 0.028(2) 0.0061(16) -0.0010(15) 0.0029(14)
C8 0.031(2) 0.030(2) 0.0175(18) 0.0078(15) 0.0013(15) 0.0044(16)
C9 0.0242(18) 0.0267(19) 0.0192(18) 0.0072(15) 0.0059(15) 0.0022(15)
C10 0.0198(17) 0.0171(16) 0.0187(17) 0.0038(13) 0.0030(14) 0.0019(13)
C11 0.0206(17) 0.0176(16) 0.0150(16) 0.0052(13) 0.0059(14) 0.0031(13)
C12 0.0192(17) 0.0159(16) 0.0213(17) 0.0050(14) 0.0062(14) 0.0031(13)
C13 0.0137(16) 0.0283(19) 0.0149(16) 0.0053(14) 0.0040(13) -0.0016(14)
C14 0.0223(18) 0.031(2) 0.0210(18) 0.0086(15) 0.0071(15) 0.0060(15)
C15 0.0213(18) 0.043(2) 0.0201(18) 0.0075(16) 0.0084(15) 0.0053(16)
C16 0.0232(18) 0.049(2) 0.0204(18) 0.0154(17) 0.0100(15) 0.0034(17)
C17 0.0191(17) 0.034(2) 0.0244(19) 0.0141(16) 0.0052(15) 0.0008(15)
C18 0.0199(17) 0.0275(19) 0.0216(18) 0.0059(15) 0.0087(14) 0.0015(14)
C19 0.039(2) 0.053(3) 0.033(2) 0.008(2) 0.0215(19) 0.015(2)
C20 0.040(2) 0.041(2) 0.043(2) 0.025(2) 0.017(2) 0.0039(19)
C21 0.0150(16) 0.0317(19) 0.0160(17) 0.0118(15) 0.0011(13) -0.0047(14)
C22 0.0191(17) 0.035(2) 0.0260(19) 0.0143(16) 0.0067(15) 0.0023(15)
C23 0.0195(18) 0.046(2) 0.033(2) 0.0262(19) 0.0063(16) 0.0004(16)
C24 0.0240(19) 0.057(3) 0.028(2) 0.024(2) 0.0109(17) 0.0024(18)
C25 0.0215(18) 0.048(2) 0.0191(18) 0.0107(17) 0.0047(15) -0.0021(17)
C26 0.0245(18) 0.031(2) 0.0191(18) 0.0087(15) 0.0050(15) -0.0027(15)
C27 0.042(3) 0.051(3) 0.059(3) 0.040(2) 0.023(2) 0.010(2)
C28 0.042(2) 0.062(3) 0.029(2) 0.011(2) 0.022(2) 0.006(2)
C29 0.0223(18) 0.0269(19) 0.035(2) 0.0044(16) 0.0162(16) -0.0021(15)
C30 0.031(3) 0.034(3) 0.055(4) 0.025(3) 0.021(3) 0.001(3)
C37 0.048(3) 0.067(3) 0.048(3) 0.022(3) 0.018(2) 0.024(2)
Cl3 0.0636(8) 0.0481(7) 0.0480(7) 0.0128(5) 0.0236(6) 0.0076(6)
Cl4 0.0622(8) 0.0651(9) 0.1074(12) 0.0479(8) 0.0510(9) 0.0272(7)

loop_
_atom_type_symbol
_atom_type_description
_atom_type_scat_dispersion_real
_atom_type_scat_dispersion_imag
_atom_type_scat_source
C C 0.0033 0.0016 'International Tables Vol C Tables 4.2.6.8 and 6.1.1.4'
H H 0.0000 0.0000 'International Tables Vol C Tables 4.2.6.8 and 6.1.1.4'
N N 0.0061 0.0033 'International Tables Vol C Tables 4.2.6.8 and 6.1.1.4'
Cl Cl 0.1484 0.1585 'International Tables Vol C Tables 4.2.6.8 and 6.1.1.4'
Ti Ti 0.2776 0.4457 'International Tables Vol C Tables 4.2.6.8 and 6.1.1.4'

loop_
_geom_angle_atom_site_label_1
_geom_angle_atom_site_label_2
_geom_angle_atom_site_label_3
_geom_angle
_geom_angle_site_symmetry_1
_geom_angle_site_symmetry_3
_geom_angle_publ_flag
N3 Ti1 N4B 102.8(3) . . ?
N3 Ti1 N3B 18.2(2) . . ?
N4B Ti1 N3B 102.4(4) . . ?
N3 Ti1 N4 101.21(18) . . ?
N4B Ti1 N4 17.5(3) . . ?
N3B Ti1 N4 95.5(3) . . ?
N3 Ti1 N2 96.43(16) . . ?
N4B Ti1 N2 160.4(3) . . ?
N3B Ti1 N2 97.1(3) . . ?
N4 Ti1 N2 157.67(14) . . ?
N3 Ti1 Cl2 94.43(17) . . ?
N4B Ti1 Cl2 89.4(3) . . ?
N3B Ti1 Cl2 112.6(3) . . ?
N4 Ti1 Cl2 106.84(13) . . ?
N2 Ti1 Cl2 85.15(8) . . ?
N3 Ti1 N1 168.16(16) . . ?
N4B Ti1 N1 89.0(3) . . ?
N3B Ti1 N1 159.2(3) . . ?
N4 Ti1 N1 90.36(13) . . ?
N2 Ti1 N1 71.73(10) . . ?
Cl2 Ti1 N1 84.48(7) . . ?
N3 Ti1 Cl1 98.64(17) . . ?
N4B Ti1 Cl1 98.7(3) . . ?
N3B Ti1 Cl1 80.8(3) . . ?
N4 Ti1 Cl1 81.79(13) . . ?
N2 Ti1 Cl1 82.12(7) . . ?
Cl2 Ti1 Cl1 162.66(4) . . ?
N1 Ti1 Cl1 80.39(7) . . ?
C1 N1 C13 118.0(3) . . ?
C1 N1 Ti1 113.3(2) . . ?
C13 N1 Ti1 128.4(2) . . ?
C11 N2 C21 118.4(3) . . ?
C11 N2 Ti1 116.8(2) . . ?
C21 N2 Ti1 124.8(2) . . ?
C29 N3 Ti1 179.1(4) . . ?
C33 N4 Ti1 132.2(3) . . ?
C29 N3B Ti1 136.0(6) . . ?
C33 N4B Ti1 168.0(6) . . ?
N1 C1 C2 134.1(3) . . ?
N1 C1 C11 118.6(3) . . ?
C2 C1 C11 107.2(3) . . ?
C3 C2 C12 119.3(3) . . ?
C3 C2 C1 135.1(3) . . ?
C12 C2 C1 105.6(3) . . ?
C2 C3 C4 118.3(3) . . ?
C5 C4 C3 122.5(3) . . ?
C4 C5 C6 120.4(3) . . ?
C12 C6 C5 116.6(3) . . ?
C12 C6 C7 116.2(3) . . ?
C5 C6 C7 127.1(3) . . ?
C8 C7 C6 120.5(3) . . ?
C7 C8 C9 122.8(3) . . ?
C10 C9 C8 118.2(3) . . ?
C9 C10 C12 119.3(3) . . ?
C9 C10 C11 135.1(3) . . ?
C12 C10 C11 105.6(3) . . ?
N2 C11 C10 133.2(3) . . ?
N2 C11 C1 119.4(3) . . ?
C10 C11 C1 107.3(3) . . ?
C6 C12 C2 122.8(3) . . ?
C6 C12 C10 123.0(3) . . ?
C2 C12 C10 114.3(3) . . ?
C18 C13 C14 121.3(3) . . ?
C18 C13 N1 119.5(3) . . ?
C14 C13 N1 119.1(3) . . ?
C13 C14 C15 119.3(3) . . ?
C16 C15 C14 118.7(3) . . ?
C16 C15 C19 120.5(4) . . ?
C14 C15 C19 120.7(4) . . ?
C17 C16 C15 122.1(3) . . ?
C16 C17 C18 118.5(3) . . ?
C16 C17 C20 120.7(3) . . ?
C18 C17 C20 120.7(4) . . ?
C13 C18 C17 120.0(3) . . ?
C26 C21 C22 121.4(3) . . ?
C26 C21 N2 119.9(3) . . ?
C22 C21 N2 118.7(3) . . ?
C21 C22 C23 119.5(4) . . ?
C24 C23 C22 118.5(4) . . ?
C24 C23 C27 121.6(4) . . ?
C22 C23 C27 119.9(4) . . ?
C25 C24 C23 122.5(4) . . ?
C24 C25 C26 118.4(4) . . ?
C24 C25 C28 121.4(4) . . ?
C26 C25 C28 120.2(4) . . ?
C21 C26 C25 119.7(4) . . ?
N3 C29 C31 115.6(4) . . ?
N3 C29 N3B 25.1(3) . . ?
C31 C29 N3B 115.3(5) . . ?
N3 C29 C30B 138.4(6) . . ?
C31 C29 C30B 66.8(5) . . ?
N3B C29 C30B 113.7(7) . . ?
N3 C29 C32 105.0(3) . . ?
C31 C29 C32 115.9(4) . . ?
N3B C29 C32 121.8(5) . . ?
C30B C29 C32 110.4(6) . . ?
N3 C29 C30 104.9(4) . . ?
C31 C29 C30 108.1(4) . . ?
N3B C29 C30 81.8(5) . . ?
C30B C29 C30 44.4(5) . . ?
C32 C29 C30 106.3(4) . . ?
N3 C29 C31B 88.7(5) . . ?
C31 C29 C31B 36.2(5) . . ?
N3B C29 C31B 101.2(6) . . ?
C30B C29 C31B 103.0(7) . . ?
C32 C29 C31B 104.0(5) . . ?
C30 C29 C31B 141.9(6) . . ?
C35B C33 N4B 123.0(7) . . ?
C35B C33 N4 116.2(6) . . ?
N4B C33 N4 26.3(3) . . ?
C35B C33 C36 122.0(6) . . ?
N4B C33 C36 97.1(5) . . ?
N4 C33 C36 117.0(4) . . ?
C35B C33 C34 66.9(6) . . ?
N4B C33 C34 137.8(5) . . ?
N4 C33 C34 111.6(4) . . ?
C36 C33 C34 111.4(4) . . ?
C35B C33 C35 38.0(5) . . ?
N4B C33 C35 95.1(4) . . ?
N4 C33 C35 103.6(3) . . ?
C36 C33 C35 107.1(3) . . ?
C34 C33 C35 104.9(4) . . ?
C35B C33 C34B 112.7(7) . . ?
N4B C33 C34B 98.9(6) . . ?
N4 C33 C34B 79.1(5) . . ?
C36 C33 C34B 98.4(5) . . ?
C34 C33 C34B 48.1(5) . . ?
C35 C33 C34B 149.1(5) . . ?
Cl4 C37 Cl3 113.6(3) . . ?

loop_
_geom_bond_atom_site_label_1
_geom_bond_atom_site_label_2
_geom_bond_distance
_geom_bond_site_symmetry_2
_geom_bond_publ_flag
Ti1 N3 1.787(4) . ?
Ti1 N4B 1.876(8) . ?
Ti1 N3B 2.001(9) . ?
Ti1 N4 2.156(4) . ?
Ti1 N2 2.288(3) . ?
Ti1 Cl2 2.3734(11) . ?
Ti1 N1 2.398(3) . ?
Ti1 Cl1 2.4545(11) . ?
N1 C1 1.282(4) . ?
N1 C13 1.438(4) . ?
N2 C11 1.277(4) . ?
N2 C21 1.432(4) . ?
N3 C29 1.441(6) . ?
N4 C33 1.476(6) . ?
N3B C29 1.473(9) . ?
N4B C33 1.473(9) . ?
C1 C2 1.478(5) . ?
C1 C11 1.505(5) . ?
C2 C3 1.371(5) . ?
C2 C12 1.417(5) . ?
C3 C4 1.418(5) . ?
C4 C5 1.370(6) . ?
C5 C6 1.413(5) . ?
C6 C12 1.405(5) . ?
C6 C7 1.419(5) . ?
C7 C8 1.367(5) . ?
C8 C9 1.417(5) . ?
C9 C10 1.374(5) . ?
C10 C12 1.418(5) . ?
C10 C11 1.477(5) . ?
C13 C18 1.384(5) . ?
C13 C14 1.393(5) . ?
C14 C15 1.394(5) . ?
C15 C16 1.394(6) . ?
C15 C19 1.507(5) . ?
C16 C17 1.389(6) . ?
C17 C18 1.390(5) . ?
C17 C20 1.513(5) . ?
C21 C26 1.383(5) . ?
C21 C22 1.385(5) . ?
C22 C23 1.398(5) . ?
C23 C24 1.388(6) . ?
C23 C27 1.510(6) . ?
C24 C25 1.385(6) . ?
C25 C26 1.399(5) . ?
C25 C28 1.505(6) . ?
C29 C31 1.450(7) . ?
C29 C30B 1.486(12) . ?
C29 C32 1.509(6) . ?
C29 C30 1.610(7) . ?
C29 C31B 1.695(13) . ?
C33 C35B 1.284(12) . ?
C33 C36 1.509(6) . ?
C33 C34 1.516(7) . ?
C33 C35 1.623(7) . ?
C33 C34B 1.707(12) . ?
C37 Cl4 1.741(5) . ?
C37 Cl3 1.762(5) . ?
